data_4001695
loop_
_publ_author_name
'Liu, S.'
'Miiller, W.'
'Liu, Y.'
'Avdeev, M.'
'Ling, C. D.'

_publ_section_title
;
 Sillen--Aurivillius Intergrowth Phases as Templates for Naturally Layered
 Multiferroics
;
_journal_issue 20
_journal_name_full 'Chemistry of Materials'
_journal_page_first 3932
_journal_paper_doi 10.1021/cm302342v
_journal_volume 24
_journal_year 2012
_chemical_formula_sum 'Bi6 Cl Mn O14 Ti2'
_chemical_formula_weight 1664.06
_chemical_name_systematic ' ?'
_space_group_IT_number 30
_symmetry_cell_setting orthorhombic
_symmetry_space_group_name_Hall 'P -2ab 2'
_symmetry_space_group_name_H-M 'P 2 a n'
_cell_angle_alpha 90.0
_cell_angle_beta 90.0
_cell_angle_gamma 90.0
_cell_formula_units_Z 2
_cell_length_a 5.5150(4)
_cell_length_b 5.4939(4)
_cell_length_c 22.0436(13)
_cell_volume 667.90(8)
_pd_block_id 2012-07-21T19:42|MNCOMB_phase1|||
_pd_phase_name
;
;
_cod_data_source_file cm302342v_si_005.cif
_cod_data_source_block MNCOMB_phase_1
_cod_depositor_comments
;
The following automatic conversions were performed:

'_geom_bond_publ_flag' value 'N' changed to 'n' according to
/home/saulius/struct/CIF-dictionaries/cif_core.dic dictionary named
'cif_core.dic' version 2.4.2 from 2011-04-26 (128
times).

'_geom_angle_publ_flag' value 'N' changed to 'n' according
to /home/saulius/struct/CIF-dictionaries/cif_core.dic dictionary
named 'cif_core.dic' version 2.4.2 from 2011-04-26 (129 times).

Automatic conversion script
Id: cif_fix_values 1891 2012-01-12 08:04:46Z andrius 
;
_cod_original_cell_volume 667.89(9)
_cod_original_formula_sum 'Bi6 Cl Mn1.00 O14 Ti2.00'
_cod_database_code 4001695

loop_
_symmetry_equiv_pos_site_id
_symmetry_equiv_pos_as_xyz
1 +x,+y,+z
2 +x,-y,-z
3 +x+1/2,-y+1/2,+z
4 +x+1/2,+y+1/2,-z

loop_
_atom_site_type_symbol
_atom_site_label
_atom_site_fract_x
_atom_site_fract_y
_atom_site_fract_z
_atom_site_occupancy
_atom_site_thermal_displace_type
_atom_site_U_iso_or_equiv
_atom_site_symmetry_multiplicity
Bi Bi1 0.986(6) 0.0129(26) 0.41243(24) 1.0 Uiso 0.0184(16) 4
Bi Bi2 0.990(6) 0.5132(26) 0.09508(23) 1.0 Uiso 0.0184(16) 4
Bi Bi3 0.018(7) 0.5215(19) 0.29691(23) 1.0 Uiso 0.0184(16) 4
Mn Mn1 0.931(9) 0.0 0.0 0.33333 Uiso 0.0184(16) 2
Ti Ti1 0.931(9) 0.0 0.0 0.66667 Uiso 0.0184(16) 2
Mn Mn2 0.447(9) 0.499(9) 0.8177(7) 0.33333 Uiso 0.0184(16) 4
Ti Ti2 0.447(9) 0.499(9) 0.8177(7) 0.66667 Uiso 0.0184(16) 4
O O1 0.884(6) 0.049(6) 0.0947(14) 1.0 Uiso 0.0274(27) 4
O O2 0.926(7) 0.959(7) 0.2609(10) 1.0 Uiso 0.0274(27) 4
O O3 0.635(8) 0.256(4) 0.9991(24) 1.0 Uiso 0.0274(27) 4
O O4 0.241(10) 0.252(7) 0.3722(14) 1.0 Uiso 0.0274(27) 4
O O5 0.075(10) 0.337(5) 0.1874(12) 1.0 Uiso 0.0274(27) 4
O O6 0.240(10) 0.222(6) 0.8329(12) 1.0 Uiso 0.0274(27) 4
O O7 0.725(9) 0.705(6) 0.3594(15) 1.0 Uiso 0.0274(27) 4
Cl Cl1 0.0 0.5 0.5 1.0 Uiso 0.0274(27) 2

loop_
_atom_type_symbol
_atom_type_number_in_cell
Bi 12.0
Mn 2.0
Ti 4.0
O 28.0
Cl 2.0

loop_
_geom_angle_atom_site_label_1
_geom_angle_atom_site_label_2
_geom_angle_atom_site_label_3
_geom_angle
_geom_angle_site_symmetry_1
_geom_angle_site_symmetry_3
_geom_angle_publ_flag
O4 Bi1 O4 82.3(8) 1_655 3_555 n
O4 Bi1 O7 127.1(9) 1_655 1_545 n
O4 Bi1 O7 73.1(14) 1_655 3_555 n
O4 Bi1 O7 81.1(13) 3_555 1_545 n
O4 Bi1 O7 121.3(12) 3_555 3_555 n
O7 Bi1 O7 73.8(7) 1_545 3_555 n
O1 Bi2 O5 74.7(13) 3_555 1_655 n
O1 Bi2 O6 63.6(13) 3_555 2_666 n
O1 Bi2 O6 130.1(14) 3_555 4_556 n
O5 Bi2 O6 65.2(11) 1_655 2_666 n
O5 Bi2 O6 74.5(11) 1_655 4_556 n
O6 Bi2 O6 68.0(6) 2_666 4_556 n
O2 Bi3 O2 92.4(11) 1_455 3_465 n
O2 Bi3 O4 146.9(10) 1_455 1_555 n
O2 Bi3 O7 69.2(10) 1_455 1_455 n
O2 Bi3 O7 71.3(10) 1_455 3_465 n
O2 Bi3 O4 77.7(14) 3_465 1_555 n
O2 Bi3 O7 145.3(12) 3_465 1_455 n
O2 Bi3 O7 72.9(11) 3_465 3_465 n
O4 Bi3 O7 101.5(11) 1_555 1_455 n
O4 Bi3 O7 75.6(12) 1_555 3_465 n
O7 Bi3 O7 73.4(8) 1_455 3_465 n
O1 Mn1 O1 166.2(25) 1_555 2_555 n
O1 Mn1 O3 80.5(18) 1_555 1_554 n
O1 Mn1 O3 89.0(19) 1_555 2_556 n
O1 Mn1 O3 89.5(21) 1_555 3_554 n
O1 Mn1 O3 99.4(20) 1_555 4_546 n
O1 Mn1 O3 89.0(19) 2_555 1_554 n
O1 Mn1 O3 80.5(18) 2_555 2_556 n
O1 Mn1 O3 99.4(20) 2_555 3_554 n
O1 Mn1 O3 89.5(21) 2_555 4_546 n
O3 Mn1 O3 81.5(19) 1_554 2_556 n
O3 Mn1 O3 89.3(4) 1_554 3_554 n
O3 Mn1 O3 170.8(22) 1_554 4_546 n
O3 Mn1 O3 170.8(22) 2_556 3_554 n
O3 Mn1 O3 89.3(4) 2_556 4_546 n
O3 Mn1 O3 99.9(26) 3_554 4_546 n
O1 Ti1 O1 166.2(25) 1_555 2_555 n
O1 Ti1 O3 80.5(18) 1_555 1_554 n
O1 Ti1 O3 89.0(19) 1_555 2_556 n
O1 Ti1 O3 89.5(21) 1_555 3_554 n
O1 Ti1 O3 99.4(20) 1_555 4_546 n
O1 Ti1 O3 89.0(19) 2_555 1_554 n
O1 Ti1 O3 80.5(18) 2_555 2_556 n
O1 Ti1 O3 99.4(20) 2_555 3_554 n
O1 Ti1 O3 89.5(21) 2_555 4_546 n
O3 Ti1 O3 81.5(19) 1_554 2_556 n
O3 Ti1 O3 89.3(4) 1_554 3_554 n
O3 Ti1 O3 170.8(22) 1_554 4_546 n
O3 Ti1 O3 170.8(22) 2_556 3_554 n
O3 Ti1 O3 89.3(4) 2_556 4_546 n
O3 Ti1 O3 99.9(26) 3_554 4_546 n
O1 Mn2 O2 166.1(20) 4_456 4_446 n
O1 Mn2 O5 89.3(21) 4_456 4_556 n
O1 Mn2 O6 80.6(18) 4_456 1_555 n
O1 Mn2 O6 93.5(14) 4_456 3_555 n
O2 Mn2 O5 94.8(21) 4_446 4_556 n
O2 Mn2 O6 91.9(21) 4_446 1_555 n
O2 Mn2 O6 98.0(20) 4_446 3_555 n
O5 Mn2 O6 162.7(25) 4_556 1_555 n
O5 Mn2 O6 106.3(20) 4_556 3_555 n
O6 Mn2 O6 88.4(19) 1_555 3_555 n
O1 Ti2 O2 166.1(20) 4_456 4_446 n
O1 Ti2 O5 80.4(14) 4_456 2_566 n
O1 Ti2 O5 89.3(21) 4_456 4_556 n
O1 Ti2 O6 80.6(18) 4_456 1_555 n
O1 Ti2 O6 93.5(14) 4_456 3_555 n
O2 Ti2 O5 86.6(15) 4_446 2_566 n
O2 Ti2 O5 94.8(21) 4_446 4_556 n
O2 Ti2 O6 91.9(21) 4_446 1_555 n
O2 Ti2 O6 98.0(20) 4_446 3_555 n
O5 Ti2 O5 86.9(19) 2_566 4_556 n
O5 Ti2 O6 77.7(17) 2_566 1_555 n
O5 Ti2 O6 165.5(25) 2_566 3_555 n
O5 Ti2 O6 162.7(25) 4_556 1_555 n
O5 Ti2 O6 106.3(20) 4_556 3_555 n
O6 Ti2 O6 88.4(19) 1_555 3_555 n
Bi2 O1 Mn1 95.9(15) 3_455 1_555 n
Bi2 O1 Ti1 95.9(15) 3_455 1_555 n
Bi2 O1 Mn2 98.5(15) 3_455 4_546 n
Bi2 O1 Ti2 98.5(15) 3_455 4_546 n
Mn1 O1 Ti1 0.0 1_555 1_555 n
Mn1 O1 Mn2 157.2(18) 1_555 4_546 n
Mn1 O1 Ti2 157.2(18) 1_555 4_546 n
Ti1 O1 Mn2 157.2(18) 1_555 4_546 n
Ti1 O1 Ti2 157.2(18) 1_555 4_546 n
Mn2 O1 Ti2 0.0 4_546 4_546 n
Bi3 O2 Bi3 97.2(10) 1_655 3_565 n
Bi3 O2 Mn2 114.1(22) 1_655 4_556 n
Bi3 O2 Ti2 114.1(22) 1_655 4_556 n
Bi3 O2 Mn2 112.7(16) 3_565 4_556 n
Bi3 O2 Ti2 112.7(16) 3_565 4_556 n
Mn2 O2 Ti2 0.0 4_556 4_556 n
Mn1 O3 Mn1 170.7(22) 1_556 3_456 n
Mn1 O3 Ti1 0.0 1_556 1_556 n
Mn1 O3 Ti1 170.7(22) 1_556 3_456 n
Mn1 O3 Ti1 170.7(22) 3_456 1_556 n
Mn1 O3 Ti1 0.0 3_456 3_456 n
Ti1 O3 Ti1 170.7(22) 1_556 3_456 n
Bi1 O4 Bi1 129.8(16) 1_455 3_455 n
Bi1 O4 Bi3 108.3(20) 1_455 1_555 n
Bi1 O4 Bi3 103.5(15) 3_455 1_555 n
Bi2 O5 Mn2 105.7(17) 1_455 4_446 n
Bi2 O5 Ti2 88.5(14) 1_455 2_566 n
Bi2 O5 Ti2 105.7(17) 1_455 4_446 n
Mn2 O5 Ti2 134.2(18) 4_446 2_566 n
Mn2 O5 Ti2 0.0 4_446 4_446 n
Ti2 O5 Ti2 134.2(18) 2_566 4_446 n
Bi2 O6 Bi2 99.8(10) 2_466 4_446 n
Bi2 O6 Mn2 88.8(16) 2_466 1_555 n
Bi2 O6 Mn2 90.6(16) 2_466 3_455 n
Bi2 O6 Ti2 88.8(16) 2_466 1_555 n
Bi2 O6 Ti2 90.6(16) 2_466 3_455 n
Bi2 O6 Mn2 98.8(17) 4_446 1_555 n
Bi2 O6 Mn2 106.1(16) 4_446 3_455 n
Bi2 O6 Ti2 98.8(17) 4_446 1_555 n
Bi2 O6 Ti2 106.1(16) 4_446 3_455 n
Mn2 O6 Mn2 154.8(18) 1_555 3_455 n
Mn2 O6 Ti2 0.0 1_555 1_555 n
Mn2 O6 Ti2 154.8(18) 1_555 3_455 n
Mn2 O6 Ti2 154.8(18) 3_455 1_555 n
Mn2 O6 Ti2 0.0 3_455 3_455 n
Ti2 O6 Ti2 154.8(18) 1_555 3_455 n
Bi1 O7 Bi1 118.6(15) 1_565 3_455 n
Bi1 O7 Bi3 99.7(12) 1_565 1_655 n
Bi1 O7 Bi3 97.0(12) 1_565 3_565 n
Bi1 O7 Bi3 120.3(15) 3_455 1_655 n
Bi1 O7 Bi3 112.5(15) 3_455 3_565 n
Bi3 O7 Bi3 105.5(13) 1_655 3_565 n

loop_
_geom_bond_atom_site_label_1
_geom_bond_atom_site_label_2
_geom_bond_distance
_geom_bond_site_symmetry_2
_geom_bond_publ_flag
Bi1 Bi1 3.793(20) 3_455 n
Bi1 Bi1 3.793(20) 3_555 n
Bi1 Bi3 3.715(12) 1_645 n
Bi1 Bi3 3.784(14) 1_655 n
Bi1 Bi3 3.631(14) 3_555 n
Bi1 O4 2.12(5) 1_655 n
Bi1 O4 2.07(4) 3_555 n
Bi1 O7 2.509(35) 1_545 n
Bi1 O7 2.131(31) 3_555 n
Bi1 Cl1 3.417(13) 1_645 n
Bi1 Cl1 3.300(12) 1_655 n
Bi1 Cl1 3.304(28) 3_555 n
Bi1 Cl1 3.430(28) 3_655 n
Bi2 Bi2 3.791(19) 3_465 n
Bi2 Bi2 3.791(19) 3_565 n
Bi2 Mn1 3.211(32) 3_555 n
Bi2 Ti1 3.528(13) 1_555 n
Bi2 Ti1 3.413(12) 1_565 n
Bi2 Ti1 3.211(32) 3_555 n
Bi2 Mn2 3.171(30) 2_666 n
Bi2 Mn2 3.30(4) 4_556 n
Bi2 Ti2 3.558(28) 2_566 n
Bi2 Ti2 3.171(30) 2_666 n
Bi2 Ti2 3.43(4) 4_546 n
Bi2 Ti2 3.30(4) 4_556 n
Bi2 O1 2.62(4) 1_555 n
Bi2 O1 2.203(25) 3_555 n
Bi2 O3 2.70(5) 3_554 n
Bi2 O3 2.59(4) 4_556 n
Bi2 O5 2.302(26) 1_655 n
Bi2 O6 2.559(33) 2_666 n
Bi2 O6 2.394(30) 4_556 n
Bi3 Bi1 3.784(14) 1_455 n
Bi3 Bi1 3.715(12) 1_465 n
Bi3 Bi1 3.631(14) 3_455 n
Bi3 Bi3 3.729(14) 3_465 n
Bi3 Bi3 3.729(14) 3_565 n
Bi3 Ti2 3.463(24) 2_566 n
Bi3 O2 2.58(4) 1_455 n
Bi3 O2 2.387(28) 3_465 n
Bi3 O4 2.54(4) 1_555 n
Bi3 O4 2.71(4) 3_455 n
Bi3 O5 2.638(25) 1_555 n
Bi3 O7 2.351(35) 1_455 n
Bi3 O7 2.336(34) 3_465 n
Mn1 Bi2 3.211(32) 3_455 n
Mn1 Bi2 3.211(32) 4_445 n
Mn1 O1 2.121(32) 1_555 n
Mn1 O1 2.121(32) 2_555 n
Mn1 O3 2.15(4) 1_554 n
Mn1 O3 2.15(4) 2_556 n
Mn1 O3 1.75(4) 3_554 n
Mn1 O3 1.75(4) 4_546 n
Ti1 Bi2 3.413(12) 1_545 n
Ti1 Bi2 3.528(13) 1_555 n
Ti1 Bi2 3.528(13) 2_555 n
Ti1 Bi2 3.413(12) 2_565 n
Ti1 Bi2 3.211(32) 3_455 n
Ti1 Bi2 3.211(32) 4_445 n
Ti1 O1 2.121(32) 1_555 n
Ti1 O1 2.121(32) 2_555 n
Ti1 O3 2.15(4) 1_554 n
Ti1 O3 2.15(4) 2_556 n
Ti1 O3 1.75(4) 3_554 n
Ti1 O3 1.75(4) 4_546 n
Mn2 Bi2 3.171(30) 2_466 n
Mn2 Bi2 3.30(4) 4_446 n
Mn2 O1 1.98(4) 4_456 n
Mn2 O2 1.752(26) 4_446 n
Mn2 O5 2.24(5) 2_566 n
Mn2 O5 1.99(6) 4_556 n
Mn2 O6 1.93(6) 1_555 n
Mn2 O6 2.05(5) 3_555 n
Ti2 Bi2 3.171(30) 2_466 n
Ti2 Bi2 3.558(28) 2_566 n
Ti2 Bi2 3.30(4) 4_446 n
Ti2 Bi2 3.43(4) 4_456 n
Ti2 Bi3 3.463(24) 2_566 n
Ti2 O1 1.98(4) 4_456 n
Ti2 O2 1.752(26) 4_446 n
Ti2 O5 2.24(5) 2_566 n
Ti2 O5 1.99(6) 4_556 n
Ti2 O6 1.93(6) 1_555 n
Ti2 O6 2.05(5) 3_555 n
O1 Bi2 2.62(4) 1_555 n
O1 Bi2 2.203(25) 3_455 n
O1 Mn1 2.121(32) 1_555 n
O1 Ti1 2.121(32) 1_555 n
O1 Mn2 1.98(4) 4_546 n
O1 Ti2 1.98(4) 4_546 n
O2 Bi3 2.58(4) 1_655 n
O2 Bi3 2.387(28) 3_565 n
O2 Mn2 1.752(26) 4_556 n
O2 Ti2 1.752(26) 4_556 n
O3 Bi2 2.70(5) 3_456 n
O3 Bi2 2.59(4) 4_446 n
O3 Mn1 2.15(4) 1_556 n
O3 Mn1 1.75(4) 3_456 n
O3 Ti1 2.15(4) 1_556 n
O3 Ti1 1.75(4) 3_456 n
O4 Bi1 2.12(5) 1_455 n
O4 Bi1 2.07(4) 3_455 n
O4 Bi3 2.54(4) 1_555 n
O4 Bi3 2.71(4) 3_555 n
O5 Bi2 2.302(26) 1_455 n
O5 Bi3 2.638(25) 1_555 n
O5 Mn2 2.24(5) 2_566 n
O5 Mn2 1.99(6) 4_446 n
O5 Ti2 2.24(5) 2_566 n
O5 Ti2 1.99(6) 4_446 n
O6 Bi2 2.559(33) 2_466 n
O6 Bi2 2.394(30) 4_446 n
O6 Mn2 1.93(6) 1_555 n
O6 Mn2 2.05(5) 3_455 n
O6 Ti2 1.93(6) 1_555 n
O6 Ti2 2.05(5) 3_455 n
O7 Bi1 2.509(35) 1_565 n
O7 Bi1 2.131(31) 3_455 n
O7 Bi3 2.351(35) 1_655 n
O7 Bi3 2.336(34) 3_565 n
Cl1 Bi1 3.300(12) 1_455 n
Cl1 Bi1 3.417(13) 1_465 n
Cl1 Bi1 3.417(13) 2_456 n
Cl1 Bi1 3.300(12) 2_466 n
Cl1 Bi1 3.430(28) 3_355 n
Cl1 Bi1 3.304(28) 3_455 n
Cl1 Bi1 3.430(28) 4_356 n
Cl1 Bi1 3.304(28) 4_456 n

loop_
_pd_block_diffractogram_id
2012-07-21T19:42|MNCOMB_H_01||
2012-07-21T19:42|MNCOMB_H_02||
